data_7059618
loop_
_publ_author_name
'Wang, Wen-Min'
'Huai, Lei'
'Wang, Xi-Wen'
'Jiang, Kai-Jun'
'Shen, Hai-Yun'
'Gao, Hong-Ling'
'Fang, Ming'
'Cui, Jian-Zhong'

_publ_section_title
;
 Structures, magnetic refrigeration and single molecule-magnet behavior of
 five rhombus-shaped tetranuclear Ln(iii)-based clusters
;
_journal_issue 25
_journal_name_full 'New Journal of Chemistry'
_journal_page_first 10266
_journal_page_last 10274
_journal_paper_doi 10.1039/D0NJ01969K
_journal_volume 44
_journal_year 2020
_chemical_formula_moiety 'C144 H100 N12 O16 S6 Tb4'
_chemical_formula_sum 'C144 H100 N12 O16 S6 Tb4'
_chemical_formula_weight 3082.39
_space_group_crystal_system triclinic
_space_group_IT_number 2
_space_group_name_Hall '-P 1'
_space_group_name_H-M_alt 'P -1'
_atom_sites_solution_hydrogens mixed
_audit_creation_date 2017-10-02
_audit_creation_method
;
Olex2 1.2
(compiled 2017.08.10 svn.r3458 for OlexSys, GUI svn.r5381)
;
_audit_update_record
;
2017-11-14 deposited with the CCDC.	2020-05-15 downloaded from the CCDC.
;
_cell_angle_alpha 75.940(17)
_cell_angle_beta 85.756(19)
_cell_angle_gamma 67.311(15)
_cell_formula_units_Z 1
_cell_length_a 14.923(3)
_cell_length_b 15.285(2)
_cell_length_c 16.316(4)
_cell_measurement_reflns_used 5392
_cell_measurement_temperature 113(2)
_cell_measurement_theta_max 27.5
_cell_measurement_theta_min 3.2
_cell_volume 3330.0(12)
_computing_molecular_graphics 'Olex2 (Dolomanov et al., 2009)'
_computing_publication_material 'Olex2 (Dolomanov et al., 2009)'
_computing_structure_refinement 'XL (Sheldrick, 2008)'
_diffrn_ambient_temperature 113.15
_diffrn_measured_fraction_theta_full 0.990
_diffrn_measured_fraction_theta_max 0.969
_diffrn_measurement_device_type 'Bruker P4'
_diffrn_measurement_method '\w scans'
_diffrn_radiation_monochromator graphite
_diffrn_radiation_type MoK\a
_diffrn_radiation_wavelength 0.71073
_diffrn_reflns_av_R_equivalents 0.0588
_diffrn_reflns_av_unetI/netI 0.0646
_diffrn_reflns_Laue_measured_fraction_full 0.990
_diffrn_reflns_Laue_measured_fraction_max 0.969
_diffrn_reflns_limit_h_max 19
_diffrn_reflns_limit_h_min -19
_diffrn_reflns_limit_k_max 19
_diffrn_reflns_limit_k_min -19
_diffrn_reflns_limit_l_max 21
_diffrn_reflns_limit_l_min -21
_diffrn_reflns_number 41677
_diffrn_reflns_point_group_measured_fraction_full 0.990
_diffrn_reflns_point_group_measured_fraction_max 0.969
_diffrn_reflns_theta_full 25.242
_diffrn_reflns_theta_max 27.500
_diffrn_reflns_theta_min 2.998
_exptl_absorpt_coefficient_mu 2.260
_exptl_absorpt_correction_type none
_exptl_crystal_colour Colorless
_exptl_crystal_density_diffrn 1.537
_exptl_crystal_density_method "'not measured'"
_exptl_crystal_description Prism
_exptl_crystal_F_000 1532
_exptl_crystal_size_max 0.2
_exptl_crystal_size_mid 0.18
_exptl_crystal_size_min 0.12
_refine_diff_density_max 4.007
_refine_diff_density_min -1.109
_refine_diff_density_rms 0.174
_refine_ls_extinction_method none
_refine_ls_goodness_of_fit_ref 1.036
_refine_ls_hydrogen_treatment mixed
_refine_ls_matrix_type full
_refine_ls_number_parameters 932
_refine_ls_number_reflns 14821
_refine_ls_number_restraints 736
_refine_ls_restrained_S_all 1.035
_refine_ls_R_factor_all 0.1015
_refine_ls_R_factor_gt 0.0732
_refine_ls_shift/su_max 0.001
_refine_ls_shift/su_mean 0.000
_refine_ls_structure_factor_coef Fsqd
_refine_ls_weighting_details 'w=1/[\s^2^(Fo^2^)+(0.1465P)^2^] where P=(Fo^2^+2Fc^2^)/3'
_refine_ls_weighting_scheme calc
_refine_ls_wR_factor_gt 0.2151
_refine_ls_wR_factor_ref 0.2309
_reflns_Friedel_coverage 0.000
_reflns_number_gt 9544
_reflns_number_total 14821
_reflns_threshold_expression 'I > 2\s(I)'
_cod_data_source_file d0nj01969k2.cif
_cod_data_source_block shelx
_cod_depositor_comments
;Adding full bibliography for 7059614--7059618.cif.

 Adding full bibliography for 7059614--7059618.cif.
;
_cod_original_cell_volume 3329.8(12)
_cod_database_code 7059618
_shelx_shelxl_version_number 2016/6
_shelx_space_group_comment
;
The symmetry employed for this shelxl refinement is uniquely defined
by the following loop, which should always be used as a source of
symmetry information in preference to the above space-group names.
They are only intended as comments.
;
_shelx_estimated_absorpt_t_max 0.773
_shelx_estimated_absorpt_t_min 0.661
_olex2_refinement_description
;
1. Fixed Uiso
 At 1.2 times of:
  All C(H) groups, All C(H,H) groups
2. Restrained distances
 N4-C25' = N4-C25
 2.4 with sigma of 0.01
 C26-C27 = C26'-C27' = C41-C40
 1.48 with sigma of 0.01
 S2-C25 = S2-C28 = S2'-C25' = S2'-C28' = S3-C39 = S3-C42
 1.72 with sigma of 0.01
 C25-C26 = C27-C28 = C25'-C26' = C27'-C28' = C39-C40 = C41-C42
 1.34 with sigma of 0.01
 C48-C49 = C48'-C49 = C66-C67 = C66-C67' = C24-C25 = C24-C25'
 1.5 with sigma of 0.01
 O8-H8
 0.82 with sigma of 0.02
3. Restrained planarity
 C66, C67', C68', C69', C70', C71', C72'
 with sigma of 0.01
4. Uiso/Uaniso restraints and constraints
C67 \\sim C68 \\sim C69 \\sim C70 \\sim C71 \\sim C72 \\sim C67' \\sim C68'
\\sim C69' \\sim C70' \\sim C71' \\sim C72': within 2A with sigma of 0.01 and
sigma for terminal atoms of 0.02
C43 \\sim C44 \\sim C45 \\sim C46 \\sim C47 \\sim C48 \\sim C43' \\sim C44'
\\sim C45' \\sim C46' \\sim C47' \\sim C48': within 2A with sigma of 0.01 and
sigma for terminal atoms of 0.02
S2 \\sim C25 \\sim C26 \\sim C27 \\sim C28 \\sim S2' \\sim C25' \\sim C26'
\\sim C27' \\sim C28': within 2A with sigma of 0.01 and sigma for terminal
atoms of 0.02
C42 \\sim C41 \\sim C40: within 2A with sigma of 0.01 and sigma for terminal
atoms of 0.02
Uanis(C67) \\sim Ueq, Uanis(C68) \\sim Ueq, Uanis(C69) \\sim Ueq, Uanis(C70)
\\sim Ueq, Uanis(C71) \\sim Ueq, Uanis(C72) \\sim Ueq, Uanis(C67') \\sim Ueq,
Uanis(C68') \\sim Ueq, Uanis(C69') \\sim Ueq, Uanis(C70') \\sim Ueq,
Uanis(C71') \\sim Ueq, Uanis(C72') \\sim Ueq: with sigma of 0.01 and sigma for
terminal atoms of 0.02
Uanis(C43) \\sim Ueq, Uanis(C44) \\sim Ueq, Uanis(C45) \\sim Ueq, Uanis(C46)
\\sim Ueq, Uanis(C47) \\sim Ueq, Uanis(C48) \\sim Ueq, Uanis(C43') \\sim Ueq,
Uanis(C44') \\sim Ueq, Uanis(C45') \\sim Ueq, Uanis(C46') \\sim Ueq,
Uanis(C47') \\sim Ueq, Uanis(C48') \\sim Ueq: with sigma of 0.01 and sigma for
terminal atoms of 0.02
Uanis(S2) \\sim Ueq, Uanis(C25) \\sim Ueq, Uanis(C26) \\sim Ueq, Uanis(C27)
\\sim Ueq, Uanis(C28) \\sim Ueq, Uanis(S2') \\sim Ueq, Uanis(C25') \\sim Ueq,
Uanis(C26') \\sim Ueq, Uanis(C27') \\sim Ueq, Uanis(C28') \\sim Ueq, Uanis(S1)
\\sim Ueq: with sigma of 0.01 and sigma for terminal atoms of 0.02
Uanis(N4) \\sim Ueq, Uanis(C24) \\sim Ueq: with sigma of 0.01 and sigma for
terminal atoms of 0.02
5. Others
 Sof(H24A)=Sof(S2')=Sof(C25')=Sof(C26')=Sof(H26')=Sof(C27')=Sof(H27')=
 Sof(C28')=Sof(H28')=1-FVAR(1)
 Sof(H24)=Sof(S2)=Sof(C25)=Sof(C26)=Sof(H26)=Sof(C27)=Sof(H27)=Sof(C28)=
 Sof(H28)=FVAR(1)
 Sof(C47')=Sof(H47')=Sof(C46')=Sof(H46')=Sof(C45')=Sof(H45')=Sof(C44')=
 Sof(H44')=Sof(C43')=Sof(H43')=Sof(C48')=1-FVAR(2)
 Sof(C43)=Sof(H43)=Sof(C44)=Sof(H44)=Sof(C45)=Sof(H45)=Sof(C46)=Sof(H46)=
 Sof(C47)=Sof(H47)=Sof(C48)=FVAR(2)
 Sof(C67')=Sof(C72')=Sof(H72')=Sof(C71')=Sof(H71')=Sof(C70')=Sof(H70')=
 Sof(C69')=Sof(H69')=Sof(C68')=Sof(H68')=1-FVAR(3)
 Sof(C67)=Sof(C68)=Sof(H68)=Sof(C69)=Sof(H69)=Sof(C70)=Sof(H70)=Sof(C71)=
 Sof(H71)=Sof(C72)=Sof(H72)=FVAR(3)
6.a Ternary CH refined with riding coordinates:
 C69'(H69')
6.b Aromatic/amide H refined with riding coordinates:
 C3(H3), C4(H4), C7(H7), C8(H8A), C9(H9), C10(H10), C12(H12), C13(H13),
 C14(H14), C17(H17), C18(H18), C21(H21), C22(H22), C23(H23), C24(H24),
 C24(H24A), C26(H26), C27(H27), C28(H28), C26'(H26'), C27'(H27'), C28'(H28'),
 C31(H31), C32(H32), C35(H35), C36(H36), C37(H37), C38(H38), C40(H40), C41(H41),
  C42(H42), C43(H43), C44(H44), C45(H45), C46(H46), C47(H47), C47'(H47'),
 C46'(H46'), C45'(H45'), C44'(H44'), C43'(H43'), C50(H50), C53(H53), C54(H54),
 C55(H55), C56(H56), C57(H57), C58(H58), C59(H59), C60(H60), C61(H61), C62(H62),
  C65(H65), C68(H68), C69(H69), C70(H70), C71(H71), C72(H72), C72'(H72'),
 C71'(H71'), C70'(H70'), C68'(H68')
6.c Fitted hexagon refined as free rotating group:
 C43(C44,C45,C46,C47,C48), C47'(C46',C45',C44',C43',C48'), C67(C68,C69,C70,C71,
 C72), C67'(C72',C71',C70',C69',C68')
;
_olex2_submission_special_instructions 'No special instructions were received'
_platon_squeeze_void_probe_radius 1.20

loop_
_space_group_symop_operation_xyz
'x, y, z'
'-x, -y, -z'

loop_
_atom_site_label
_atom_site_type_symbol
_atom_site_fract_x
_atom_site_fract_y
_atom_site_fract_z
_atom_site_U_iso_or_equiv
_atom_site_adp_type
_atom_site_occupancy
_atom_site_site_symmetry_order
_atom_site_calc_flag
_atom_site_refinement_flags_posn
_atom_site_refinement_flags_adp
_atom_site_refinement_flags_occupancy
_atom_site_disorder_assembly
_atom_site_disorder_group
Tb1 Tb 0.03247(2) 0.49582(3) 0.38397(3) 0.05014(16) Uani 1 1 d . . . . .
Tb2 Tb 0.20783(2) 0.32272(3) 0.54493(3) 0.05446(17) Uani 1 1 d . . . . .
S1 S 0.1543(3) 1.0858(3) 0.1208(3) 0.1290(14) Uani 1 1 d . U . . .
S3 S -0.1243(3) -0.1380(3) 0.6599(3) 0.1117(12) Uani 1 1 d D . . . .
O1 O -0.0860(4) 0.6589(4) 0.3454(4) 0.0636(16) Uani 1 1 d . . . . .
O2 O 0.2085(4) 0.3981(4) 0.3996(4) 0.0569(15) Uani 1 1 d . . . . .
O3 O 0.0721(4) 0.3348(4) 0.4710(4) 0.0545(14) Uani 1 1 d . . . . .
O4 O 0.0650(4) 0.5200(5) 0.2406(4) 0.0628(16) Uani 1 1 d . . . . .
O5 O -0.0652(4) 0.4449(4) 0.3145(4) 0.0567(15) Uani 1 1 d . . . . .
O6 O 0.2935(4) 0.4169(5) 0.5640(5) 0.0688(18) Uani 1 1 d . . . . .
O7 O 0.3214(4) 0.2284(5) 0.6522(5) 0.0751(19) Uani 1 1 d . . . . .
O8 O 0.0956(3) 0.4845(4) 0.5197(4) 0.0488(13) Uani 1 1 d D . . . .
N1 N 0.1042(5) 0.6261(5) 0.3481(5) 0.0594(19) Uani 1 1 d . . . . .
N2 N 0.0527(7) 0.9472(8) 0.1704(8) 0.094(3) Uani 1 1 d . . . . .
N3 N 0.3590(5) 0.2356(5) 0.4639(6) 0.067(2) Uani 1 1 d . . . . .
N4 N 0.5205(7) 0.2449(8) 0.1920(7) 0.089(3) Uani 1 1 d D U . . .
N5 N 0.1861(5) 0.1615(5) 0.5667(6) 0.068(2) Uani 1 1 d . . . . .
N6 N -0.0725(5) 0.0388(5) 0.5864(5) 0.064(2) Uani 1 1 d . . . . .
C1 C 0.0469(5) 0.7130(6) 0.2993(6) 0.054(2) Uani 1 1 d . . . . .
C2 C -0.0563(7) 0.7289(7) 0.2981(7) 0.068(3) Uani 1 1 d . . . . .
C3 C -0.1187(7) 0.8144(8) 0.2508(8) 0.084(3) Uani 1 1 d . . . . .
H3 H -0.185636 0.825621 0.247625 0.101 Uiso 1 1 calc R . . . .
C4 C -0.0841(8) 0.8883(9) 0.2055(9) 0.094(4) Uani 1 1 d . . . . .
H4 H -0.129505 0.947492 0.173293 0.112 Uiso 1 1 calc R . . . .
C5 C 0.0124(7) 0.8768(7) 0.2070(7) 0.075(3) Uani 1 1 d . . . . .
C6 C 0.0805(7) 0.7878(7) 0.2583(7) 0.066(3) Uani 1 1 d . . . . .
C7 C 0.1790(8) 0.7685(8) 0.2697(8) 0.079(3) Uani 1 1 d . . . . .
H7 H 0.204538 0.816573 0.244137 0.095 Uiso 1 1 calc R . . . .
C8 C 0.2382(6) 0.6815(8) 0.3169(7) 0.069(3) Uani 1 1 d . . . . .
H8A H 0.305015 0.668543 0.324391 0.083 Uiso 1 1 calc R . . . .
C9 C 0.2002(6) 0.6107(7) 0.3547(7) 0.065(2) Uani 1 1 d . . . . .
H9 H 0.243059 0.549413 0.386187 0.077 Uiso 1 1 calc R . . . .
C10 C 0.0085(9) 1.0177(9) 0.1114(8) 0.083(3) Uani 1 1 d . . . . .
H10 H -0.052267 1.023620 0.091425 0.099 Uiso 1 1 calc R . . . .
C11 C 0.0507(9) 1.0944(10) 0.0710(11) 0.102(5) Uani 1 1 d . . . . .
C12 C 0.0203(10) 1.1600(12) 0.0060(8) 0.098(4) Uani 1 1 d . . . . .
H12 H -0.032409 1.168700 -0.028475 0.118 Uiso 1 1 calc R . . . .
C13 C 0.0769(16) 1.2222(14) -0.0103(13) 0.142(7) Uani 1 1 d . . . . .
H13 H 0.064192 1.279665 -0.053958 0.170 Uiso 1 1 calc R . . . .
C14 C 0.1550(14) 1.1807(15) 0.0516(15) 0.161(8) Uani 1 1 d . . . . .
H14 H 0.203147 1.207122 0.051547 0.193 Uiso 1 1 calc R . . . .
C15 C 0.3632(6) 0.2779(7) 0.3804(8) 0.067(3) Uani 1 1 d . . . . .
C16 C 0.2834(6) 0.3646(7) 0.3499(7) 0.067(3) Uani 1 1 d . . . . .
C17 C 0.2879(8) 0.4146(9) 0.2633(7) 0.074(3) Uani 1 1 d . . . . .
H17 H 0.236510 0.475152 0.241833 0.089 Uiso 1 1 calc R . . . .
C18 C 0.3620(7) 0.3799(11) 0.2098(8) 0.092(4) Uani 1 1 d . . . . .
H18 H 0.360689 0.415962 0.153197 0.110 Uiso 1 1 calc R . . . .
C19 C 0.4424(7) 0.2878(9) 0.2404(8) 0.079(3) Uani 1 1 d . . . . .
C20 C 0.4432(7) 0.2368(8) 0.3270(9) 0.083(4) Uani 1 1 d . . . . .
C21 C 0.5188(7) 0.1516(8) 0.3640(10) 0.088(4) Uani 1 1 d . . . . .
H21 H 0.571967 0.121537 0.331240 0.105 Uiso 1 1 calc R . . . .
C22 C 0.5160(8) 0.1107(8) 0.4491(12) 0.109(5) Uani 1 1 d . . . . .
H22 H 0.568567 0.053850 0.475889 0.131 Uiso 1 1 calc R . . . .
C23 C 0.4343(7) 0.1541(7) 0.4959(10) 0.095(4) Uani 1 1 d . . . . .
H23 H 0.432868 0.123267 0.553737 0.114 Uiso 1 1 calc R . . . .
C24 C 0.5237(12) 0.2680(14) 0.1199(12) 0.156(7) Uani 1 1 d D U . . .
H24 H 0.459673 0.299294 0.096405 0.187 Uiso 0.594(8) 1 calc R . P A 1
H24A H 0.474122 0.325359 0.089771 0.187 Uiso 0.406(8) 1 calc R . P A 2
S2 S 0.6931(4) 0.1587(6) 0.0779(5) 0.1064(19) Uani 0.594(8) 1 d D U P A 1
C25 C 0.5940(12) 0.2652(13) 0.0522(9) 0.122(4) Uani 0.594(8) 1 d D U P A 1
C26 C 0.5899(18) 0.2897(19) -0.0327(10) 0.127(4) Uani 0.594(8) 1 d D U P A 1
H26 H 0.532639 0.335984 -0.063088 0.153 Uiso 0.594(8) 1 calc R . P A 1
C27 C 0.6789(17) 0.2412(19) -0.0767(16) 0.126(4) Uani 0.594(8) 1 d D U P A 1
H27 H 0.691754 0.261956 -0.134514 0.152 Uiso 0.594(8) 1 calc R . P A 1
C28 C 0.738(2) 0.164(2) -0.0219(9) 0.115(4) Uani 0.594(8) 1 d D U P A 1
H28 H 0.797449 0.117449 -0.036327 0.138 Uiso 0.594(8) 1 calc R . P A 1
S2' S 0.6859(7) 0.0886(9) 0.1170(7) 0.120(3) Uani 0.406(8) 1 d D U P A 2
C25' C 0.6085(19) 0.2066(14) 0.0708(11) 0.118(4) Uani 0.406(8) 1 d D U P A 2
C26' C 0.660(2) 0.245(3) 0.013(2) 0.118(3) Uani 0.406(8) 1 d D U P A 2
H26' H 0.657087 0.309477 0.004577 0.142 Uiso 0.406(8) 1 calc R . P A 2
C27' C 0.723(3) 0.176(2) -0.037(2) 0.116(4) Uani 0.406(8) 1 d D U P A 2
H27' H 0.739347 0.186437 -0.094611 0.140 Uiso 0.406(8) 1 calc R . P A 2
C28' C 0.749(2) 0.093(3) 0.0243(14) 0.112(4) Uani 0.406(8) 1 d D U P A 2
H28' H 0.801844 0.036784 0.016257 0.135 Uiso 0.406(8) 1 calc R . P A 2
C29 C 0.0929(6) 0.1747(6) 0.5455(6) 0.060(2) Uani 1 1 d . . . . .
C30 C 0.0337(6) 0.2657(6) 0.4964(6) 0.056(2) Uani 1 1 d . . . . .
C31 C -0.0600(6) 0.2794(6) 0.4732(6) 0.057(2) Uani 1 1 d . . . . .
H31 H -0.099809 0.339197 0.437385 0.069 Uiso 1 1 calc R . . . .
C32 C -0.0951(7) 0.2047(7) 0.5029(7) 0.065(2) Uani 1 1 d . . . . .
H32 H -0.159501 0.215960 0.487536 0.078 Uiso 1 1 calc R . . . .
C33 C -0.0400(6) 0.1153(7) 0.5535(6) 0.059(2) Uani 1 1 d . . . . .
C34 C 0.0568(6) 0.0974(6) 0.5724(6) 0.061(2) Uani 1 1 d . . . . .
C35 C 0.1210(6) 0.0051(7) 0.6187(7) 0.074(3) Uani 1 1 d . . . . .
H35 H 0.099236 -0.046818 0.639289 0.089 Uiso 1 1 calc R . . . .
C36 C 0.2153(7) -0.0073(7) 0.6328(9) 0.092(4) Uani 1 1 d . . . . .
H36 H 0.260716 -0.069544 0.660013 0.111 Uiso 1 1 calc R . . . .
C37 C 0.2450(7) 0.0736(7) 0.6066(9) 0.089(4) Uani 1 1 d . . . . .
H37 H 0.310011 0.063706 0.618358 0.107 Uiso 1 1 calc R . . . .
C38 C -0.1608(8) 0.0559(8) 0.6001(8) 0.087(3) Uani 1 1 d . . . . .
H38 H -0.204109 0.122244 0.586004 0.104 Uiso 1 1 calc R . . . .
C39 C -0.2048(6) -0.0183(6) 0.6367(8) 0.096(4) Uani 1 1 d D . . . .
C40 C -0.3003(7) -0.0054(7) 0.6609(8) 0.089(3) Uani 1 1 d D U . . .
H40 H -0.354636 0.054264 0.657102 0.107 Uiso 1 1 calc R . . B 1
C41 C -0.2975(11) -0.1054(8) 0.6937(11) 0.124(4) Uani 1 1 d D U . . .
H41 H -0.354690 -0.116531 0.713017 0.149 Uiso 1 1 calc R . . . .
C42 C -0.2129(9) -0.1793(10) 0.6955(10) 0.118(4) Uani 1 1 d D U . . .
H42 H -0.203622 -0.246176 0.714141 0.141 Uiso 1 1 calc R . . . .
C43 C 0.1451(15) 0.5917(12) 0.1025(9) 0.092(3) Uani 0.553(15) 1 d . U P C 3
H43 H 0.132684 0.623580 0.147855 0.110 Uiso 0.553(15) 1 calc R . P C 3
C44 C 0.2003(14) 0.6161(12) 0.0351(10) 0.100(4) Uani 0.553(15) 1 d G U P C 3
H44 H 0.225604 0.664637 0.034294 0.120 Uiso 0.553(15) 1 calc R . P C 3
C45 C 0.2185(12) 0.5696(14) -0.0312(8) 0.098(4) Uani 0.553(15) 1 d G U P C 3
H45 H 0.256245 0.586228 -0.077314 0.118 Uiso 0.553(15) 1 calc R . P C 3
C46 C 0.1815(13) 0.4986(15) -0.0300(8) 0.098(3) Uani 0.553(15) 1 d G U P C 3
H46 H 0.193967 0.466761 -0.075361 0.118 Uiso 0.553(15) 1 calc R . P C 3
C47 C 0.1263(12) 0.4742(13) 0.0374(10) 0.092(3) Uani 0.553(15) 1 d G U P C 3
H47 H 0.101047 0.425703 0.038200 0.110 Uiso 0.553(15) 1 calc R . P C 3
C48 C 0.1081(12) 0.5208(12) 0.1037(8) 0.084(3) Uani 0.553(15) 1 d DG U P C 3
C47' C 0.1653(15) 0.4168(15) 0.0623(12) 0.092(4) Uani 0.447(15) 1 d . U P C 4
H47' H 0.151692 0.359220 0.078701 0.111 Uiso 0.447(15) 1 calc R . P C 4
C46' C 0.2264(15) 0.4272(16) -0.0047(11) 0.097(4) Uani 0.447(15) 1 d G U P C 4
H46' H 0.254585 0.376670 -0.034110 0.117 Uiso 0.447(15) 1 calc R . P C 4
C45' C 0.2463(13) 0.5114(17) -0.0287(10) 0.096(4) Uani 0.447(15) 1 d G U P C 4
H45' H 0.288089 0.518480 -0.074456 0.116 Uiso 0.447(15) 1 calc R . P C 4
C44' C 0.2051(16) 0.5853(14) 0.0144(13) 0.099(4) Uani 0.447(15) 1 d G U P C 4
H44' H 0.218701 0.642843 -0.001991 0.118 Uiso 0.447(15) 1 calc R . P C 4
C43' C 0.1440(17) 0.5749(14) 0.0814(12) 0.094(3) Uani 0.447(15) 1 d G U P C 4
H43' H 0.115808 0.625395 0.110820 0.113 Uiso 0.447(15) 1 calc R . P C 4
C48' C 0.1241(14) 0.4907(16) 0.1054(10) 0.085(4) Uani 0.447(15) 1 d DG U P C 4
C49 C 0.0621(6) 0.4813(7) 0.1817(5) 0.064(2) Uani 1 1 d D . . . .
C50 C 0.0074(7) 0.4256(8) 0.1841(7) 0.077(3) Uani 1 1 d . . . . .
H50 H 0.011492 0.396123 0.138191 0.092 Uiso 1 1 calc R . . . .
C51 C -0.0551(6) 0.4099(6) 0.2521(6) 0.057(2) Uani 1 1 d . . . . .
C52 C -0.1198(6) 0.3567(7) 0.2452(6) 0.058(2) Uani 1 1 d . . . . .
C53 C -0.2091(6) 0.3834(8) 0.2803(7) 0.069(3) Uani 1 1 d . . . . .
H53 H -0.230373 0.436009 0.307658 0.083 Uiso 1 1 calc R . . . .
C54 C -0.2695(7) 0.3341(8) 0.2766(7) 0.075(3) Uani 1 1 d . . . . .
H54 H -0.331237 0.353174 0.302082 0.090 Uiso 1 1 calc R . . . .
C55 C -0.2417(8) 0.2591(8) 0.2369(7) 0.077(3) Uani 1 1 d . . . . .
H55 H -0.283722 0.226385 0.233901 0.092 Uiso 1 1 calc R . . . .
C56 C -0.1514(8) 0.2318(8) 0.2013(8) 0.088(3) Uani 1 1 d . . . . .
H56 H -0.131284 0.179861 0.173273 0.105 Uiso 1 1 calc R . . . .
C57 C -0.0892(7) 0.2783(7) 0.2055(7) 0.069(3) Uani 1 1 d . . . . .
H57 H -0.026549 0.257491 0.181720 0.083 Uiso 1 1 calc R . . . .
C58 C 0.3502(8) 0.5736(9) 0.5310(8) 0.079(3) Uani 1 1 d . . . . .
H58 H 0.294980 0.578655 0.501845 0.095 Uiso 1 1 calc R . . . .
C59 C 0.3809(9) 0.6495(10) 0.5147(8) 0.088(4) Uani 1 1 d . . . . .
H59 H 0.345001 0.707174 0.474394 0.106 Uiso 1 1 calc R . . . .
C60 C 0.4604(9) 0.6468(11) 0.5531(10) 0.099(5) Uani 1 1 d . . . . .
H60 H 0.481872 0.699404 0.538142 0.119 Uiso 1 1 calc R . . . .
C61 C 0.5082(8) 0.5643(11) 0.6147(12) 0.109(5) Uani 1 1 d . . . . .
H61 H 0.561673 0.561301 0.644937 0.131 Uiso 1 1 calc R . . . .
C62 C 0.4795(7) 0.4860(9) 0.6331(10) 0.094(4) Uani 1 1 d . . . . .
H62 H 0.514225 0.429721 0.675283 0.113 Uiso 1 1 calc R . . . .
C63 C 0.4010(7) 0.4880(9) 0.5913(8) 0.080(3) Uani 1 1 d . . . . .
C64 C 0.3693(7) 0.4018(7) 0.6067(8) 0.073(3) Uani 1 1 d . . . . .
C65 C 0.4197(9) 0.3159(9) 0.6620(9) 0.098(4) Uani 1 1 d . . . . .
H65 H 0.477807 0.311781 0.685846 0.118 Uiso 1 1 calc R . . . .
C66 C 0.3961(7) 0.2322(7) 0.6881(8) 0.094(4) Uani 1 1 d D . . . .
C67 C 0.4508(11) 0.1441(9) 0.7603(8) 0.127(4) Uani 0.734(11) 1 d D U P D 1
C68 C 0.5132(11) 0.1516(9) 0.8150(10) 0.128(4) Uani 0.734(11) 1 d G U P D 1
H68 H 0.522574 0.211014 0.808068 0.153 Uiso 0.734(11) 1 calc R . P D 1
C69 C 0.5620(10) 0.0721(11) 0.8799(9) 0.140(5) Uani 0.734(11) 1 d G U P D 1
H69 H 0.604601 0.077267 0.917294 0.168 Uiso 0.734(11) 1 calc R . P D 1
C70 C 0.5483(11) -0.0148(9) 0.8901(8) 0.134(4) Uani 0.734(11) 1 d G U P D 1
H70 H 0.581585 -0.069094 0.934407 0.161 Uiso 0.734(11) 1 calc R . P D 1
C71 C 0.4859(12) -0.0223(8) 0.8353(10) 0.135(4) Uani 0.734(11) 1 d G U P D 1
H71 H 0.476544 -0.081711 0.842294 0.162 Uiso 0.734(11) 1 calc R . P D 1
C72 C 0.4372(11) 0.0572(11) 0.7705(9) 0.128(4) Uani 0.734(11) 1 d G U P D 1
H72 H 0.394517 0.052035 0.733067 0.154 Uiso 0.734(11) 1 calc R . P D 1
C67' C 0.485(2) 0.1448(19) 0.7226(13) 0.130(5) Uani 0.266(11) 1 d D U P D 2
C72' C 0.4607(18) 0.066(3) 0.764(2) 0.129(4) Uani 0.266(11) 1 d G U P D 2
H72' H 0.394646 0.073121 0.767948 0.154 Uiso 0.266(11) 1 calc R . P D 2
C71' C 0.533(3) -0.022(2) 0.801(2) 0.130(5) Uani 0.266(11) 1 d G U P D 2
H71' H 0.516888 -0.075728 0.829704 0.156 Uiso 0.266(11) 1 calc R . P D 2
C70' C 0.630(2) -0.0321(18) 0.796(2) 0.132(5) Uani 0.266(11) 1 d G U P D 2
H70' H 0.679711 -0.092508 0.821012 0.158 Uiso 0.266(11) 1 calc R . P D 2
C69' C 0.6542(17) 0.046(3) 0.754(3) 0.133(6) Uani 0.266(11) 1 d G U P D 2
H69' H 0.705576 0.053977 0.784462 0.159 Uiso 0.266(11) 1 calc R . P D 2
C68' C 0.582(3) 0.135(2) 0.717(2) 0.131(5) Uani 0.266(11) 1 d G U P D 2
H68' H 0.598052 0.188413 0.688807 0.157 Uiso 0.266(11) 1 calc R . P D 2
H8 H 0.129(5) 0.518(5) 0.507(5) 0.05(2) Uiso 1 1 d D . . . .

loop_
_atom_site_aniso_label
_atom_site_aniso_U_11
_atom_site_aniso_U_22
_atom_site_aniso_U_33
_atom_site_aniso_U_23
_atom_site_aniso_U_13
_atom_site_aniso_U_12
Tb1 0.0291(2) 0.0468(2) 0.0863(3) -0.0367(2) 0.01983(18) -0.01759(17)
Tb2 0.0263(2) 0.0452(2) 0.0976(4) -0.0317(2) 0.01874(19) -0.01375(17)
S1 0.106(3) 0.117(3) 0.176(4) -0.029(3) 0.016(3) -0.060(3)
S3 0.128(3) 0.088(2) 0.151(3) -0.063(2) 0.038(2) -0.060(2)
O1 0.034(3) 0.053(3) 0.104(5) -0.026(3) 0.026(3) -0.016(3)
O2 0.035(3) 0.058(3) 0.085(4) -0.036(3) 0.025(3) -0.018(3)
O3 0.033(3) 0.046(3) 0.096(4) -0.038(3) 0.022(3) -0.019(2)
O4 0.045(3) 0.068(4) 0.090(4) -0.030(3) 0.018(3) -0.033(3)
O5 0.041(3) 0.068(4) 0.080(4) -0.042(3) 0.020(3) -0.029(3)
O6 0.036(3) 0.069(4) 0.120(5) -0.047(4) 0.019(3) -0.027(3)
O7 0.044(3) 0.063(4) 0.116(5) -0.028(4) -0.001(3) -0.013(3)
O8 0.027(2) 0.047(3) 0.084(4) -0.031(3) 0.013(2) -0.019(2)
N1 0.048(4) 0.057(4) 0.089(5) -0.041(4) 0.021(4) -0.027(4)
N2 0.063(6) 0.076(6) 0.145(9) -0.037(6) 0.039(6) -0.029(5)
N3 0.037(4) 0.049(4) 0.123(7) -0.038(4) 0.028(4) -0.020(3)
N4 0.065(5) 0.117(6) 0.109(6) -0.063(5) 0.021(4) -0.043(5)
N5 0.033(4) 0.047(4) 0.122(7) -0.027(4) 0.025(4) -0.014(3)
N6 0.056(4) 0.056(4) 0.098(6) -0.040(4) 0.020(4) -0.030(4)
C1 0.032(4) 0.043(4) 0.094(6) -0.034(4) 0.018(4) -0.015(3)
C2 0.054(5) 0.061(6) 0.100(7) -0.039(5) 0.028(5) -0.029(5)
C3 0.042(5) 0.074(7) 0.127(9) -0.025(6) 0.024(6) -0.015(5)
C4 0.054(6) 0.090(8) 0.134(10) -0.032(7) 0.016(6) -0.023(6)
C5 0.055(5) 0.064(6) 0.111(8) -0.031(6) 0.039(5) -0.027(5)
C6 0.059(5) 0.063(6) 0.096(7) -0.046(5) 0.040(5) -0.035(5)
C7 0.067(6) 0.079(7) 0.116(9) -0.054(7) 0.046(6) -0.045(6)
C8 0.040(5) 0.076(7) 0.114(8) -0.048(6) 0.032(5) -0.038(5)
C9 0.036(4) 0.055(5) 0.110(7) -0.040(5) 0.027(4) -0.017(4)
C10 0.066(7) 0.082(8) 0.106(9) -0.042(7) 0.037(6) -0.028(6)
C11 0.079(8) 0.093(9) 0.167(14) -0.085(10) 0.058(9) -0.043(7)
C12 0.094(9) 0.155(13) 0.063(7) -0.006(8) 0.010(6) -0.078(10)
C13 0.145(16) 0.121(13) 0.177(17) -0.034(12) 0.062(14) -0.080(13)
C14 0.106(13) 0.159(17) 0.24(2) -0.015(16) 0.027(14) -0.094(13)
C15 0.037(4) 0.069(6) 0.120(9) -0.051(6) 0.030(5) -0.033(4)
C16 0.029(4) 0.069(6) 0.122(9) -0.061(6) 0.022(4) -0.022(4)
C17 0.054(6) 0.092(7) 0.087(7) -0.039(6) 0.019(5) -0.031(5)
C18 0.046(5) 0.144(11) 0.109(9) -0.069(8) 0.031(5) -0.043(7)
C19 0.056(6) 0.096(8) 0.108(8) -0.057(7) 0.044(6) -0.042(6)
C20 0.039(5) 0.074(6) 0.160(12) -0.071(7) 0.024(6) -0.025(5)
C21 0.046(5) 0.064(6) 0.165(12) -0.057(7) 0.045(7) -0.022(5)
C22 0.053(6) 0.047(6) 0.226(17) -0.053(8) 0.057(8) -0.013(5)
C23 0.050(6) 0.041(5) 0.168(12) -0.002(6) 0.022(7) -0.007(4)
C24 0.148(10) 0.159(10) 0.150(10) -0.052(8) 0.037(8) -0.044(8)
S2 0.078(3) 0.124(4) 0.123(3) -0.058(3) 0.040(3) -0.032(3)
C25 0.103(5) 0.132(6) 0.122(5) -0.044(5) 0.032(5) -0.031(5)
C26 0.110(5) 0.134(6) 0.123(5) -0.039(5) 0.025(5) -0.029(5)
C27 0.109(5) 0.133(6) 0.123(6) -0.039(5) 0.026(5) -0.030(5)
C28 0.097(5) 0.127(5) 0.120(5) -0.048(4) 0.023(4) -0.033(4)
S2' 0.087(4) 0.133(5) 0.119(5) -0.062(4) 0.029(4) -0.002(4)
C25' 0.097(5) 0.125(5) 0.121(5) -0.047(5) 0.031(5) -0.026(4)
C26' 0.100(5) 0.129(5) 0.121(5) -0.045(4) 0.026(4) -0.032(4)
C27' 0.098(5) 0.126(5) 0.119(5) -0.045(5) 0.025(5) -0.031(4)
C28' 0.093(5) 0.125(5) 0.117(5) -0.052(5) 0.023(5) -0.029(5)
C29 0.036(4) 0.053(5) 0.104(7) -0.040(5) 0.030(4) -0.025(4)
C30 0.045(4) 0.049(5) 0.089(6) -0.041(4) 0.027(4) -0.025(4)
C31 0.044(4) 0.048(4) 0.095(7) -0.039(4) 0.011(4) -0.022(4)
C32 0.049(5) 0.071(6) 0.099(7) -0.044(5) 0.019(5) -0.038(5)
C33 0.055(5) 0.059(5) 0.084(6) -0.045(5) 0.029(5) -0.032(4)
C34 0.045(4) 0.049(5) 0.102(7) -0.042(5) 0.036(5) -0.021(4)
C35 0.047(5) 0.045(5) 0.130(9) -0.024(5) 0.030(5) -0.020(4)
C36 0.038(5) 0.051(5) 0.175(12) -0.014(6) 0.030(6) -0.014(4)
C37 0.038(5) 0.057(6) 0.165(12) -0.024(7) 0.032(6) -0.016(5)
C38 0.064(7) 0.071(7) 0.134(10) -0.015(6) -0.011(6) -0.038(6)
C39 0.102(9) 0.094(8) 0.126(10) -0.031(7) -0.004(8) -0.069(8)
C40 0.056(5) 0.085(6) 0.151(9) -0.019(6) 0.008(6) -0.059(5)
C41 0.113(7) 0.109(7) 0.177(9) -0.020(7) 0.003(7) -0.077(6)
C42 0.132(9) 0.089(7) 0.171(10) -0.031(7) -0.007(9) -0.081(7)
C43 0.090(5) 0.099(5) 0.095(5) -0.018(4) 0.013(4) -0.048(4)
C44 0.098(5) 0.103(5) 0.100(5) -0.018(4) 0.014(5) -0.046(4)
C45 0.094(5) 0.104(6) 0.096(5) -0.018(5) 0.016(5) -0.042(5)
C46 0.096(5) 0.104(5) 0.094(5) -0.020(4) 0.013(4) -0.040(4)
C47 0.089(5) 0.098(5) 0.092(5) -0.017(4) 0.014(4) -0.044(4)
C48 0.082(5) 0.092(5) 0.090(5) -0.021(4) 0.010(4) -0.049(4)
C47' 0.089(5) 0.098(5) 0.093(5) -0.020(4) 0.012(4) -0.043(4)
C46' 0.094(5) 0.102(6) 0.094(5) -0.021(5) 0.012(5) -0.039(5)
C45' 0.094(5) 0.102(5) 0.096(5) -0.020(5) 0.013(5) -0.044(5)
C44' 0.097(5) 0.104(5) 0.097(5) -0.021(4) 0.013(4) -0.044(4)
C43' 0.091(5) 0.100(5) 0.095(5) -0.017(4) 0.013(4) -0.046(4)
C48' 0.083(5) 0.094(5) 0.091(5) -0.020(4) 0.010(4) -0.049(4)
C49 0.049(5) 0.082(6) 0.071(6) -0.029(5) 0.006(4) -0.030(5)
C50 0.062(6) 0.105(8) 0.087(7) -0.049(6) 0.028(5) -0.047(6)
C51 0.038(4) 0.058(5) 0.079(6) -0.033(4) 0.014(4) -0.016(4)
C52 0.037(4) 0.067(5) 0.076(6) -0.035(5) 0.014(4) -0.019(4)
C53 0.046(5) 0.090(7) 0.096(7) -0.058(6) 0.021(5) -0.036(5)
C54 0.059(6) 0.100(8) 0.095(7) -0.053(6) 0.033(5) -0.049(6)
C55 0.073(7) 0.086(7) 0.097(8) -0.036(6) 0.016(6) -0.052(6)
C56 0.084(8) 0.086(8) 0.122(9) -0.065(7) 0.037(7) -0.045(6)
C57 0.061(6) 0.074(6) 0.093(7) -0.046(5) 0.019(5) -0.034(5)
C58 0.065(6) 0.095(8) 0.103(8) -0.038(7) 0.018(6) -0.053(7)
C59 0.092(8) 0.111(9) 0.107(8) -0.055(7) 0.030(7) -0.076(8)
C60 0.063(7) 0.111(10) 0.176(13) -0.097(10) 0.061(8) -0.062(7)
C61 0.044(6) 0.116(10) 0.216(16) -0.111(12) 0.036(8) -0.046(7)
C62 0.038(5) 0.082(7) 0.182(13) -0.066(8) 0.008(6) -0.023(5)
C63 0.041(5) 0.108(9) 0.127(9) -0.077(8) 0.037(6) -0.044(6)
C64 0.040(5) 0.065(6) 0.132(9) -0.049(6) 0.019(5) -0.027(5)
C65 0.059(7) 0.089(9) 0.160(12) -0.038(8) -0.012(7) -0.035(7)
C66 0.041(5) 0.065(7) 0.162(12) -0.040(7) -0.029(6) 0.007(5)
C67 0.118(6) 0.128(6) 0.138(6) -0.023(5) -0.012(5) -0.052(5)
C68 0.123(6) 0.129(6) 0.136(6) -0.028(5) -0.017(5) -0.050(5)
C69 0.129(7) 0.141(7) 0.144(7) -0.025(6) -0.012(6) -0.046(6)
C70 0.125(6) 0.131(6) 0.139(6) -0.027(5) -0.008(5) -0.041(5)
C71 0.133(6) 0.127(6) 0.138(6) -0.025(5) -0.015(5) -0.043(5)
C72 0.124(6) 0.122(5) 0.137(5) -0.025(5) -0.015(5) -0.045(5)
C67' 0.125(6) 0.128(6) 0.135(6) -0.027(5) -0.010(5) -0.046(5)
C72' 0.125(6) 0.125(6) 0.136(6) -0.026(5) -0.010(5) -0.047(5)
C71' 0.125(6) 0.127(6) 0.135(6) -0.026(5) -0.007(5) -0.046(5)
C70' 0.127(7) 0.132(7) 0.136(7) -0.027(6) -0.006(6) -0.048(6)
C69' 0.130(8) 0.131(8) 0.136(8) -0.029(6) -0.006(6) -0.047(6)
C68' 0.126(6) 0.131(6) 0.136(6) -0.027(5) -0.009(5) -0.049(5)

loop_
_atom_type_symbol
_atom_type_description
_atom_type_scat_dispersion_real
_atom_type_scat_dispersion_imag
_atom_type_scat_source
C C 0.0033 0.0016 'International Tables Vol C Tables 4.2.6.8 and 6.1.1.4'
H H 0.0000 0.0000 'International Tables Vol C Tables 4.2.6.8 and 6.1.1.4'
N N 0.0061 0.0033 'International Tables Vol C Tables 4.2.6.8 and 6.1.1.4'
O O 0.0106 0.0060 'International Tables Vol C Tables 4.2.6.8 and 6.1.1.4'
S S 0.1246 0.1234 'International Tables Vol C Tables 4.2.6.8 and 6.1.1.4'
Tb Tb -0.1723 4.1537 'International Tables Vol C Tables 4.2.6.8 and 6.1.1.4'

loop_
_geom_angle_atom_site_label_1
_geom_angle_atom_site_label_2
_geom_angle_atom_site_label_3
_geom_angle
_geom_angle_site_symmetry_1
_geom_angle_site_symmetry_3
_geom_angle_publ_flag
Tb1 Tb1 Tb2 55.53(2) 2_566 2_566 ?
Tb2 Tb1 Tb1 62.75(2) . 2_566 ?
Tb2 Tb1 Tb2 118.28(2) . 2_566 ?
O1 Tb1 Tb1 87.19(16) . 2_566 ?
O1 Tb1 Tb2 144.30(17) . . ?
O1 Tb1 Tb2 36.72(14) . 2_566 ?
O1 Tb1 O2 143.64(19) . . ?
O1 Tb1 O8 104.4(2) . . ?
O1 Tb1 N1 66.0(2) . . ?
O2 Tb1 Tb1 100.49(14) . 2_566 ?
O2 Tb1 Tb2 151.99(14) . 2_566 ?
O2 Tb1 Tb2 40.74(14) . . ?
O2 Tb1 N1 77.7(2) . . ?
O3 Tb1 Tb1 69.18(13) . 2_566 ?
O3 Tb1 Tb2 40.15(13) . . ?
O3 Tb1 Tb2 110.90(12) . 2_566 ?
O3 Tb1 O1 146.92(18) . . ?
O3 Tb1 O2 66.27(18) . . ?
O3 Tb1 O8 69.69(19) . . ?
O3 Tb1 N1 138.4(2) . . ?
O4 Tb1 Tb1 169.92(15) . 2_566 ?
O4 Tb1 Tb2 117.88(15) . 2_566 ?
O4 Tb1 Tb2 123.20(15) . . ?
O4 Tb1 O1 84.2(2) . . ?
O4 Tb1 O2 83.5(2) . . ?
O4 Tb1 O3 120.8(2) . . ?
O4 Tb1 O5 70.2(2) . . ?
O4 Tb1 O8 142.6(2) . 2_566 ?
O4 Tb1 O8 142.96(18) . . ?
O4 Tb1 N1 72.6(2) . . ?
O5 Tb1 Tb1 114.94(14) . 2_566 ?
O5 Tb1 Tb2 87.10(13) . 2_566 ?
O5 Tb1 Tb2 120.33(16) . . ?
O5 Tb1 O1 88.7(2) . . ?
O5 Tb1 O2 118.65(19) . . ?
O5 Tb1 O3 81.3(2) . . ?
O5 Tb1 O8 144.36(19) . . ?
O5 Tb1 N1 136.6(2) . . ?
O8 Tb1 Tb1 36.49(14) 2_566 2_566 ?
O8 Tb1 Tb1 35.51(11) . 2_566 ?
O8 Tb1 Tb2 39.94(12) . . ?
O8 Tb1 Tb2 84.53(12) . 2_566 ?
O8 Tb1 Tb2 33.99(13) 2_566 2_566 ?
O8 Tb1 Tb2 92.03(14) 2_566 . ?
O8 Tb1 O1 70.5(2) 2_566 . ?
O8 Tb1 O2 68.17(18) . . ?
O8 Tb1 O2 132.7(2) 2_566 . ?
O8 Tb1 O3 76.91(18) 2_566 . ?
O8 Tb1 O5 81.86(18) 2_566 . ?
O8 Tb1 O8 72.01(19) 2_566 . ?
O8 Tb1 N1 117.8(2) 2_566 . ?
O8 Tb1 N1 78.2(2) . . ?
N1 Tb1 Tb1 99.03(17) . 2_566 ?
N1 Tb1 Tb2 98.45(19) . . ?
N1 Tb1 Tb2 91.10(16) . 2_566 ?
Tb1 Tb2 Tb1 61.72(2) . 2_566 ?
O1 Tb2 Tb1 35.94(14) 2_566 2_566 ?
O1 Tb2 Tb1 92.34(15) 2_566 . ?
O1 Tb2 N3 157.9(2) 2_566 . ?
O1 Tb2 N5 79.9(2) 2_566 . ?
O2 Tb2 Tb1 101.35(13) . 2_566 ?
O2 Tb2 Tb1 42.74(13) . . ?
O2 Tb2 O1 134.9(2) . 2_566 ?
O2 Tb2 N3 64.7(2) . . ?
O2 Tb2 N5 112.0(3) . . ?
O3 Tb2 Tb1 40.87(13) . . ?
O3 Tb2 Tb1 68.67(12) . 2_566 ?
O3 Tb2 O1 78.8(2) . 2_566 ?
O3 Tb2 O2 68.35(19) . . ?
O3 Tb2 N3 106.1(2) . . ?
O3 Tb2 N5 66.5(2) . . ?
O6 Tb2 Tb1 91.31(14) . 2_566 ?
O6 Tb2 Tb1 100.39(18) . . ?
O6 Tb2 O1 104.7(2) . 2_566 ?
O6 Tb2 O2 84.4(2) . . ?
O6 Tb2 O3 141.1(2) . . ?
O6 Tb2 O8 73.7(2) . . ?
O6 Tb2 N3 85.2(2) . . ?
O6 Tb2 N5 152.3(3) . . ?
O7 Tb2 Tb1 172.94(17) . . ?
O7 Tb2 Tb1 114.85(17) . 2_566 ?
O7 Tb2 O1 86.7(2) . 2_566 ?
O7 Tb2 O2 137.2(2) . . ?
O7 Tb2 O3 145.2(2) . . ?
O7 Tb2 O6 73.1(2) . . ?
O7 Tb2 O8 132.3(2) . . ?
O7 Tb2 N3 77.2(3) . . ?
O7 Tb2 N5 80.0(3) . . ?
O8 Tb2 Tb1 41.32(14) . . ?
O8 Tb2 Tb1 34.16(13) . 2_566 ?
O8 Tb2 O1 69.9(2) . 2_566 ?
O8 Tb2 O2 70.85(19) . . ?
O8 Tb2 O3 71.42(17) . . ?
O8 Tb2 N3 132.2(2) . . ?
O8 Tb2 N5 131.9(2) . . ?
N3 Tb2 Tb1 165.9(2) . 2_566 ?
N3 Tb2 Tb1 105.5(2) . . ?
N5 Tb2 Tb1 106.8(2) . . ?
N5 Tb2 Tb1 106.25(15) . 2_566 ?
N5 Tb2 N3 82.4(2) . . ?
C14 S1 C11 89.3(10) . . ?
C42 S3 C39 92.5(6) . . ?
Tb1 O1 Tb2 107.3(2) . 2_566 ?
C2 O1 Tb1 117.7(5) . . ?
C2 O1 Tb2 127.3(5) . 2_566 ?
Tb2 O2 Tb1 96.52(18) . . ?
C16 O2 Tb1 138.0(6) . . ?
C16 O2 Tb2 122.6(6) . . ?
Tb2 O3 Tb1 98.98(18) . . ?
C30 O3 Tb1 140.5(5) . . ?
C30 O3 Tb2 119.4(6) . . ?
C49 O4 Tb1 136.4(5) . . ?
C51 O5 Tb1 134.5(5) . . ?
C64 O6 Tb2 135.8(6) . . ?
C66 O7 Tb2 138.3(7) . . ?
Tb1 O8 Tb1 107.99(19) 2_566 . ?
Tb1 O8 H8 102(6) . . ?
Tb1 O8 H8 127(6) 2_566 . ?
Tb2 O8 Tb1 111.8(2) . 2_566 ?
Tb2 O8 Tb1 98.74(19) . . ?
Tb2 O8 H8 105(6) . . ?
C1 N1 Tb1 115.6(5) . . ?
C1 N1 C9 116.3(7) . . ?
C9 N1 Tb1 126.0(6) . . ?
C10 N2 C5 120.2(11) . . ?
C15 N3 Tb2 117.1(6) . . ?
C23 N3 Tb2 126.5(8) . . ?
C23 N3 C15 116.5(9) . . ?
C24 N4 C19 125.0(13) . . ?
C29 N5 Tb2 112.1(5) . . ?
C37 N5 Tb2 128.4(7) . . ?
C37 N5 C29 118.5(8) . . ?
C38 N6 C33 121.0(9) . . ?
N1 C1 C2 114.5(8) . . ?
N1 C1 C6 123.9(8) . . ?
C6 C1 C2 121.3(8) . . ?
O1 C2 C1 119.0(9) . . ?
C3 C2 O1 122.9(9) . . ?
C3 C2 C1 118.1(9) . . ?
C2 C3 H3 119.7 . . ?
C2 C3 C4 120.6(10) . . ?
C4 C3 H3 119.7 . . ?
C3 C4 H4 118.6 . . ?
C5 C4 C3 122.8(11) . . ?
C5 C4 H4 118.6 . . ?
N2 C5 C6 114.2(9) . . ?
C4 C5 N2 127.3(11) . . ?
C4 C5 C6 118.2(9) . . ?
C1 C6 C5 118.7(8) . . ?
C7 C6 C1 116.8(10) . . ?
C7 C6 C5 124.5(9) . . ?
C6 C7 H7 119.8 . . ?
C8 C7 C6 120.3(9) . . ?
C8 C7 H7 119.8 . . ?
C7 C8 H8A 120.2 . . ?
C7 C8 C9 119.7(8) . . ?
C9 C8 H8A 120.2 . . ?
N1 C9 C8 122.8(9) . . ?
N1 C9 H9 118.6 . . ?
C8 C9 H9 118.6 . . ?
N2 C10 H10 119.5 . . ?
N2 C10 C11 121.1(13) . . ?
C11 C10 H10 119.5 . . ?
C10 C11 S1 115.9(13) . . ?
C12 C11 S1 117.2(11) . . ?
C12 C11 C10 126.9(14) . . ?
C11 C12 H12 124.6 . . ?
C11 C12 C13 110.9(15) . . ?
C13 C12 H12 124.6 . . ?
C12 C13 H13 126.1 . . ?
C14 C13 C12 107.8(15) . . ?
C14 C13 H13 126.1 . . ?
S1 C14 H14 122.7 . . ?
C13 C14 S1 114.6(12) . . ?
C13 C14 H14 122.7 . . ?
N3 C15 C16 114.5(8) . . ?
N3 C15 C20 123.1(10) . . ?
C16 C15 C20 122.4(11) . . ?
O2 C16 C15 121.0(10) . . ?
O2 C16 C17 122.9(9) . . ?
C15 C16 C17 116.1(8) . . ?
C16 C17 H17 117.9 . . ?
C18 C17 C16 124.2(11) . . ?
C18 C17 H17 117.9 . . ?
C17 C18 H18 120.2 . . ?
C17 C18 C19 119.6(12) . . ?
C19 C18 H18 120.2 . . ?
N4 C19 C18 124.8(11) . . ?
N4 C19 C20 116.7(11) . . ?
C20 C19 C18 118.6(9) . . ?
C19 C20 C15 119.1(10) . . ?
C21 C20 C15 117.5(12) . . ?
C21 C20 C19 123.4(10) . . ?
C20 C21 H21 120.3 . . ?
C22 C21 C20 119.3(10) . . ?
C22 C21 H21 120.3 . . ?
C21 C22 H22 120.3 . . ?
C21 C22 C23 119.5(12) . . ?
C23 C22 H22 120.3 . . ?
N3 C23 C22 124.1(13) . . ?
N3 C23 H23 117.9 . . ?
C22 C23 H23 117.9 . . ?
N4 C24 H24 109.6 . . ?
N4 C24 H24A 119.6 . . ?
N4 C24 C25 140.9(19) . . ?
N4 C24 C25' 120.8(16) . . ?
C25 C24 H24 109.6 . . ?
C25' C24 H24A 119.6 . . ?
C25 S2 C28 96.0(10) . . ?
C24 C25 S2 109.1(10) . . ?
C26 C25 C24 136(2) . . ?
C26 C25 S2 105.1(14) . . ?
C25 C26 H26 121.6 . . ?
C25 C26 C27 116.8(19) . . ?
C27 C26 H26 121.6 . . ?
C26 C27 H27 125.5 . . ?
C28 C27 C26 109(2) . . ?
C28 C27 H27 125.5 . . ?
S2 C28 H28 124.7 . . ?
C27 C28 S2 110.7(18) . . ?
C27 C28 H28 124.7 . . ?
C28' S2' C25' 86.1(14) . . ?
C24 C25' S2' 122.1(11) . . ?
C26' C25' C24 124(2) . . ?
C26' C25' S2' 107(2) . . ?
C25' C26' H26' 123.4 . . ?
C25' C26' C27' 113(3) . . ?
C27' C26' H26' 123.4 . . ?
C26' C27' H27' 130.5 . . ?
C28' C27' C26' 99(3) . . ?
C28' C27' H27' 130.5 . . ?
S2' C28' H28' 119.8 . . ?
C27' C28' S2' 120(3) . . ?
C27' C28' H28' 119.8 . . ?
N5 C29 C30 118.2(7) . . ?
N5 C29 C34 121.3(9) . . ?
C30 C29 C34 120.4(8) . . ?
O3 C30 C29 118.0(7) . . ?
O3 C30 C31 123.2(8) . . ?
C31 C30 C29 118.8(7) . . ?
C30 C31 H31 120.0 . . ?
C30 C31 C32 119.9(9) . . ?
C32 C31 H31 120.0 . . ?
C31 C32 H32 118.6 . . ?
C33 C32 C31 122.8(8) . . ?
C33 C32 H32 118.6 . . ?
C32 C33 N6 125.0(8) . . ?
C32 C33 C34 118.2(8) . . ?
C34 C33 N6 116.7(9) . . ?
C33 C34 C29 119.6(9) . . ?
C33 C34 C35 122.1(8) . . ?
C35 C34 C29 118.3(8) . . ?
C34 C35 H35 120.7 . . ?
C36 C35 C34 118.6(8) . . ?
C36 C35 H35 120.7 . . ?
C35 C36 H36 120.1 . . ?
C35 C36 C37 119.9(10) . . ?
C37 C36 H36 120.1 . . ?
N5 C37 C36 123.1(10) . . ?
N5 C37 H37 118.5 . . ?
C36 C37 H37 118.5 . . ?
N6 C38 H38 116.8 . . ?
N6 C38 C39 126.5(10) . . ?
C39 C38 H38 116.8 . . ?
C38 C39 S3 115.5(7) . . ?
C40 C39 S3 114.1(7) . . ?
C40 C39 C38 130.2(8) . . ?
C39 C40 H40 127.7 . . ?
C39 C40 C41 104.5(10) . . ?
C39 C40 C69' 117.8(17) . 1_455 ?
C41 C40 H40 127.7 . . ?
C41 C40 C69' 100(9) . 1_455 ?
C40 C41 H41 120.9 . . ?
C42 C41 C40 118.2(12) . . ?
C42 C41 H41 120.9 . . ?
S3 C42 H42 124.7 . . ?
C41 C42 S3 110.5(10) . . ?
C41 C42 H42 124.7 . . ?
C44 C43 H43 120.0 . . ?
C44 C43 C48 120.0 . . ?
C48 C43 H43 120.0 . . ?
C43 C44 H44 120.0 . . ?
C45 C44 C43 120.0 . . ?
C45 C44 H44 120.0 . . ?
C44 C45 H45 120.0 . . ?
C44 C45 C46 120.0 . . ?
C46 C45 H45 120.0 . . ?
C45 C46 H46 120.0 . . ?
C47 C46 C45 120.0 . . ?
C47 C46 H46 120.0 . . ?
C46 C47 H47 120.0 . . ?
C46 C47 C48 120.0 . . ?
C48 C47 H47 120.0 . . ?
C43 C48 C49 121.1(11) . . ?
C47 C48 C43 120.0 . . ?
C47 C48 C49 118.1(11) . . ?
C46' C47' H47' 120.0 . . ?
C46' C47' C48' 120.0 . . ?
C48' C47' H47' 120.0 . . ?
C47' C46' H46' 120.0 . . ?
C45' C46' C47' 120.0 . . ?
C45' C46' H46' 120.0 . . ?
C46' C45' H45' 120.0 . . ?
C46' C45' C44' 120.0 . . ?
C44' C45' H45' 120.0 . . ?
C45' C44' H44' 120.0 . . ?
C43' C44' C45' 120.0 . . ?
C43' C44' H44' 120.0 . . ?
C44' C43' H43' 120.0 . . ?
C44' C43' C48' 120.0 . . ?
C48' C43' H43' 120.0 . . ?
C47' C48' C49 122.5(13) . . ?
C43' C48' C47' 120.0 . . ?
C43' C48' C49 117.4(13) . . ?
O4 C49 C48 110.6(9) . . ?
O4 C49 C48' 119.8(11) . . ?
O4 C49 C50 123.3(7) . . ?
C50 C49 C48 124.9(10) . . ?
C50 C49 C48' 116.8(11) . . ?
C49 C50 H50 118.3 . . ?
C49 C50 C51 123.4(9) . . ?
C51 C50 H50 118.3 . . ?
O5 C51 C50 123.1(8) . . ?
O5 C51 C52 116.9(7) . . ?
C50 C51 C52 119.6(8) . . ?
C53 C52 C51 119.3(8) . . ?
C53 C52 C57 119.0(8) . . ?
C57 C52 C51 121.7(7) . . ?
C52 C53 H53 119.8 . . ?
C52 C53 C54 120.5(8) . . ?
C54 C53 H53 119.8 . . ?
C53 C54 H54 119.4 . . ?
C55 C54 C53 121.3(9) . . ?
C55 C54 H54 119.4 . . ?
C54 C55 H55 120.8 . . ?
C54 C55 C56 118.4(9) . . ?
C56 C55 H55 120.8 . . ?
C55 C56 H56 119.2 . . ?
C55 C56 C57 121.5(9) . . ?
C57 C56 H56 119.2 . . ?
C52 C57 H57 120.4 . . ?
C56 C57 C52 119.3(9) . . ?
C56 C57 H57 120.4 . . ?
C59 C58 H58 120.3 . . ?
C59 C58 C63 119.5(11) . . ?
C63 C58 H58 120.3 . . ?
C58 C59 H59 118.3 . . ?
C60 C59 C58 123.5(15) . . ?
C60 C59 H59 118.3 . . ?
C59 C60 H60 121.4 . . ?
C59 C60 C61 117.2(11) . . ?
C61 C60 H60 121.4 . . ?
C60 C61 H61 119.4 . . ?
C60 C61 C62 121.1(12) . . ?
C62 C61 H61 119.4 . . ?
C61 C62 H62 119.4 . . ?
C61 C62 C63 121.2(15) . . ?
C63 C62 H62 119.4 . . ?
C58 C63 C64 119.3(9) . . ?
C62 C63 C58 117.5(11) . . ?
C62 C63 C64 123.2(13) . . ?
O6 C64 C63 115.0(10) . . ?
O6 C64 C65 124.0(9) . . ?
C65 C64 C63 120.9(10) . . ?
C64 C65 H65 116.0 . . ?
C64 C65 C66 128.0(10) . . ?
C66 C65 H65 116.0 . . ?
O7 C66 C65 119.9(9) . . ?
O7 C66 C67 116.7(10) . . ?
O7 C66 C67' 123.9(16) . . ?
C65 C66 C67 123.4(11) . . ?
C65 C66 C67' 110(2) . . ?
C68 C67 C66 120.4(11) . . ?
C68 C67 C72 120.0 . . ?
C72 C67 C66 119.6(11) . . ?
C67 C68 H68 120.0 . . ?
C67 C68 C69 120.0 . . ?
C69 C68 H68 120.0 . . ?
C68 C69 H69 120.0 . . ?
C70 C69 C68 120.0 . . ?
C70 C69 H69 120.0 . . ?
C69 C70 H70 120.0 . . ?
C69 C70 C71 120.0 . . ?
C71 C70 H70 120.0 . . ?
C70 C71 H71 120.0 . . ?
C72 C71 C70 120.0 . . ?
C72 C71 H71 120.0 . . ?
C67 C72 H72 120.0 . . ?
C71 C72 C67 120.0 . . ?
C71 C72 H72 120.0 . . ?
C72' C67' C66 111(3) . . ?
C72' C67' C68' 120.0 . . ?
C68' C67' C66 129(3) . . ?
C67' C72' H72' 120.0 . . ?
C71' C72' C67' 120.0 . . ?
C71' C72' H72' 120.0 . . ?
C72' C71' H71' 120.0 . . ?
C72' C71' C70' 120.0 . . ?
C70' C71' H71' 120.0 . . ?
C71' C70' H70' 120.0 . . ?
C69' C70' C71' 120.0 . . ?
C69' C70' H70' 120.0 . . ?
C40 C69' H69' 113.2 1_655 . ?
C70' C69' H69' 113.2 . . ?
C70' C69' C68' 120.0 . . ?
C68' C69' H69' 113.2 . . ?
C67' C68' H68' 120.0 . . ?
C69' C68' C67' 120.0 . . ?
C69' C68' H68' 120.0 . . ?

loop_
_geom_bond_atom_site_label_1
_geom_bond_atom_site_label_2
_geom_bond_distance
_geom_bond_site_symmetry_2
_geom_bond_publ_flag
Tb1 Tb1 3.8582(13) 2_566 ?
Tb1 Tb2 3.8950(10) 2_566 ?
Tb1 Tb2 3.6118(12) . ?
Tb1 O1 2.395(6) . ?
Tb1 O2 2.467(5) . ?
Tb1 O3 2.393(6) . ?
Tb1 O4 2.323(7) . ?
Tb1 O5 2.359(5) . ?
Tb1 O8 2.413(6) . ?
Tb1 O8 2.356(5) 2_566 ?
Tb1 N1 2.537(7) . ?
Tb2 O1 2.440(6) 2_566 ?
Tb2 O2 2.372(6) . ?
Tb2 O3 2.358(6) . ?
Tb2 O6 2.345(6) . ?
Tb2 O7 2.312(7) . ?
Tb2 O8 2.346(5) . ?
Tb2 N3 2.590(7) . ?
Tb2 N5 2.545(7) . ?
S1 C11 1.746(16) . ?
S1 C14 1.610(19) . ?
S3 C39 1.724(8) . ?
S3 C42 1.683(8) . ?
O1 C2 1.360(11) . ?
O2 C16 1.338(9) . ?
O3 C30 1.354(9) . ?
O4 C49 1.256(10) . ?
O5 C51 1.235(10) . ?
O6 C64 1.286(12) . ?
O7 C66 1.323(12) . ?
O8 H8 0.83(2) . ?
N1 C1 1.356(11) . ?
N1 C9 1.368(11) . ?
N2 C5 1.418(13) . ?
N2 C10 1.250(15) . ?
N3 C15 1.367(13) . ?
N3 C23 1.333(13) . ?
N4 C19 1.392(12) . ?
N4 C24 1.145(17) . ?
N5 C29 1.384(11) . ?
N5 C37 1.324(13) . ?
N6 C33 1.409(11) . ?
N6 C38 1.255(12) . ?
C1 C2 1.465(12) . ?
C1 C6 1.424(12) . ?
C2 C3 1.359(15) . ?
C3 H3 0.9500 . ?
C3 C4 1.441(16) . ?
C4 H4 0.9500 . ?
C4 C5 1.383(14) . ?
C5 C6 1.445(15) . ?
C6 C7 1.401(14) . ?
C7 H7 0.9500 . ?
C7 C8 1.356(15) . ?
C8 H8A 0.9500 . ?
C8 C9 1.404(12) . ?
C9 H9 0.9500 . ?
C10 H10 0.9500 . ?
C10 C11 1.530(18) . ?
C11 C12 1.239(18) . ?
C12 H12 0.9500 . ?
C12 C13 1.47(2) . ?
C13 H13 0.9500 . ?
C13 C14 1.44(3) . ?
C14 H14 0.9500 . ?
C15 C16 1.405(14) . ?
C15 C20 1.453(13) . ?
C16 C17 1.445(16) . ?
C17 H17 0.9500 . ?
C17 C18 1.377(13) . ?
C18 H18 0.9500 . ?
C18 C19 1.454(17) . ?
C19 C20 1.438(17) . ?
C20 C21 1.385(16) . ?
C21 H21 0.9500 . ?
C21 C22 1.38(2) . ?
C22 H22 0.9500 . ?
C22 C23 1.411(16) . ?
C23 H23 0.9500 . ?
C24 H24 0.9500 . ?
C24 H24A 0.9500 . ?
C24 C25 1.462(9) . ?
C24 C25' 1.556(9) . ?
S2 C25 1.708(10) . ?
S2 C28 1.712(10) . ?
C25 C26 1.344(10) . ?
C26 H26 0.9500 . ?
C26 C27 1.477(10) . ?
C27 H27 0.9500 . ?
C27 C28 1.335(10) . ?
C28 H28 0.9500 . ?
S2' C25' 1.736(10) . ?
S2' C28' 1.718(10) . ?
C25' C26' 1.342(10) . ?
C26' H26' 0.9500 . ?
C26' C27' 1.476(10) . ?
C27' H27' 0.9500 . ?
C27' C28' 1.344(10) . ?
C28' H28' 0.9500 . ?
C29 C30 1.404(13) . ?
C29 C34 1.443(11) . ?
C30 C31 1.399(12) . ?
C31 H31 0.9500 . ?
C31 C32 1.404(12) . ?
C32 H32 0.9500 . ?
C32 C33 1.382(14) . ?
C33 C34 1.406(12) . ?
C34 C35 1.423(13) . ?
C35 H35 0.9500 . ?
C35 C36 1.375(14) . ?
C36 H36 0.9500 . ?
C36 C37 1.429(14) . ?
C37 H37 0.9500 . ?
C38 H38 0.9500 . ?
C38 C39 1.503(14) . ?
C39 C40 1.401(9) . ?
C40 H40 0.9500 . ?
C40 C41 1.477(9) . ?
C40 C69' 1.8(3) 1_455 ?
C41 H41 0.9500 . ?
C41 C42 1.326(9) . ?
C42 H42 0.9500 . ?
C43 H43 0.9500 . ?
C43 C44 1.3900 . ?
C43 C48 1.3900 . ?
C44 H44 0.9500 . ?
C44 C45 1.3900 . ?
C45 H45 0.9500 . ?
C45 C46 1.3900 . ?
C46 H46 0.9500 . ?
C46 C47 1.3900 . ?
C47 H47 0.9500 . ?
C47 C48 1.3900 . ?
C48 C49 1.508(8) . ?
C47' H47' 0.9500 . ?
C47' C46' 1.3900 . ?
C47' C48' 1.3900 . ?
C46' H46' 0.9500 . ?
C46' C45' 1.3900 . ?
C45' H45' 0.9500 . ?
C45' C44' 1.3900 . ?
C44' H44' 0.9500 . ?
C44' C43' 1.3900 . ?
C43' H43' 0.9500 . ?
C43' C48' 1.3900 . ?
C48' C49 1.507(9) . ?
C49 C50 1.381(13) . ?
C50 H50 0.9500 . ?
C50 C51 1.432(12) . ?
C51 C52 1.507(12) . ?
C52 C53 1.361(11) . ?
C52 C57 1.406(12) . ?
C53 H53 0.9500 . ?
C53 C54 1.391(12) . ?
C54 H54 0.9500 . ?
C54 C55 1.364(14) . ?
C55 H55 0.9500 . ?
C55 C56 1.378(14) . ?
C56 H56 0.9500 . ?
C56 C57 1.382(14) . ?
C57 H57 0.9500 . ?
C58 H58 0.9500 . ?
C58 C59 1.367(15) . ?
C58 C63 1.405(17) . ?
C59 H59 0.9500 . ?
C59 C60 1.364(17) . ?
C60 H60 0.9500 . ?
C60 C61 1.38(2) . ?
C61 H61 0.9500 . ?
C61 C62 1.381(17) . ?
C62 H62 0.9500 . ?
C62 C63 1.385(15) . ?
C63 C64 1.524(14) . ?
C64 C65 1.367(16) . ?
C65 H65 0.9500 . ?
C65 C66 1.415(16) . ?
C66 C67 1.546(9) . ?
C66 C67' 1.495(10) . ?
C67 C68 1.3900 . ?
C67 C72 1.3900 . ?
C68 H68 0.9500 . ?
C68 C69 1.3900 . ?
C69 H69 0.9500 . ?
C69 C70 1.3900 . ?
C70 H70 0.9500 . ?
C70 C71 1.3900 . ?
C71 H71 0.9500 . ?
C71 C72 1.3900 . ?
C72 H72 0.9500 . ?
C67' C72' 1.3900 . ?
C67' C68' 1.3900 . ?
C72' H72' 0.9500 . ?
C72' C71' 1.3900 . ?
C71' H71' 0.9500 . ?
C71' C70' 1.3900 . ?
C70' H70' 0.9500 . ?
C70' C69' 1.3900 . ?
C69' H69' 1.0000 . ?
C69' C68' 1.3900 . ?
C68' H68' 0.9500 . ?

loop_
_geom_torsion_atom_site_label_1
_geom_torsion_atom_site_label_2
_geom_torsion_atom_site_label_3
_geom_torsion_atom_site_label_4
_geom_torsion
_geom_torsion_site_symmetry_1
_geom_torsion_site_symmetry_2
_geom_torsion_site_symmetry_3
_geom_torsion_site_symmetry_4
_geom_torsion_publ_flag
Tb1 O1 C2 C1 -22.5(11) . . . . ?
Tb1 O1 C2 C3 158.9(8) . . . . ?
Tb1 O2 C16 C15 -151.0(7) . . . . ?
Tb1 O2 C16 C17 29.5(13) . . . . ?
Tb1 O3 C30 C29 174.7(6) . . . . ?
Tb1 O3 C30 C31 -2.6(12) . . . . ?
Tb1 O4 C49 C48 -170.8(8) . . . . ?
Tb1 O4 C49 C48' -156.1(11) . . . . ?
Tb1 O4 C49 C50 20.9(15) . . . . ?
Tb1 O5 C51 C50 -26.1(14) . . . . ?
Tb1 O5 C51 C52 160.0(6) . . . . ?
Tb1 N1 C1 C2 19.1(9) . . . . ?
Tb1 N1 C1 C6 -166.7(6) . . . . ?
Tb1 N1 C9 C8 165.5(7) . . . . ?
Tb2 O1 C2 C1 122.9(7) 2_566 . . . ?
Tb2 O1 C2 C3 -55.6(13) 2_566 . . . ?
Tb2 O2 C16 C15 4.8(10) . . . . ?
Tb2 O2 C16 C17 -174.7(7) . . . . ?
Tb2 O3 C30 C29 -21.1(9) . . . . ?
Tb2 O3 C30 C31 161.7(6) . . . . ?
Tb2 O6 C64 C63 175.0(6) . . . . ?
Tb2 O6 C64 C65 -4.9(17) . . . . ?
Tb2 O7 C66 C65 3.4(18) . . . . ?
Tb2 O7 C66 C67 -179.0(9) . . . . ?
Tb2 O7 C66 C67' -146.0(16) . . . . ?
Tb2 N3 C15 C16 0.3(9) . . . . ?
Tb2 N3 C15 C20 -179.5(6) . . . . ?
Tb2 N3 C23 C22 -178.6(9) . . . . ?
Tb2 N5 C29 C30 16.3(10) . . . . ?
Tb2 N5 C29 C34 -164.0(6) . . . . ?
Tb2 N5 C37 C36 164.1(10) . . . . ?
S1 C11 C12 C13 -4.7(17) . . . . ?
S3 C39 C40 C41 -4.1(14) . . . . ?
S3 C39 C40 C69' 106(11) . . . 1_455 ?
O1 C2 C3 C4 176.6(10) . . . . ?
O2 C16 C17 C18 -177.3(9) . . . . ?
O3 C30 C31 C32 -179.3(8) . . . . ?
O4 C49 C50 C51 3.0(17) . . . . ?
O5 C51 C52 C53 28.8(13) . . . . ?
O5 C51 C52 C57 -149.3(10) . . . . ?
O6 C64 C65 C66 -5(2) . . . . ?
O7 C66 C67 C68 -163.9(9) . . . . ?
O7 C66 C67 C72 15.9(16) . . . . ?
O7 C66 C67' C72' -40(2) . . . . ?
O7 C66 C67' C68' 140(2) . . . . ?
N1 C1 C2 O1 1.2(12) . . . . ?
N1 C1 C2 C3 179.8(9) . . . . ?
N1 C1 C6 C5 179.2(8) . . . . ?
N1 C1 C6 C7 0.4(13) . . . . ?
N2 C5 C6 C1 178.8(9) . . . . ?
N2 C5 C6 C7 -2.5(15) . . . . ?
N2 C10 C11 S1 -8.0(14) . . . . ?
N2 C10 C11 C12 170.3(14) . . . . ?
N3 C15 C16 O2 -3.1(11) . . . . ?
N3 C15 C16 C17 176.4(8) . . . . ?
N3 C15 C20 C19 -178.5(8) . . . . ?
N3 C15 C20 C21 -1.0(13) . . . . ?
N4 C19 C20 C15 -179.6(8) . . . . ?
N4 C19 C20 C21 3.1(15) . . . . ?
N4 C24 C25 S2 36(4) . . . . ?
N4 C24 C25 C26 175(3) . . . . ?
N4 C24 C25' S2' 15(4) . . . . ?
N4 C24 C25' C26' -131(3) . . . . ?
N5 C29 C30 O3 1.4(12) . . . . ?
N5 C29 C30 C31 178.8(8) . . . . ?
N5 C29 C34 C33 176.5(8) . . . . ?
N5 C29 C34 C35 -2.6(13) . . . . ?
N6 C33 C34 C29 -175.9(8) . . . . ?
N6 C33 C34 C35 3.3(12) . . . . ?
N6 C38 C39 S3 -1.0(18) . . . . ?
N6 C38 C39 C40 173.6(13) . . . . ?
C1 N1 C9 C8 2.9(13) . . . . ?
C1 C2 C3 C4 -2.0(16) . . . . ?
C1 C6 C7 C8 0.8(14) . . . . ?
C2 C1 C6 C5 -7.0(13) . . . . ?
C2 C1 C6 C7 174.2(9) . . . . ?
C2 C3 C4 C5 0.3(19) . . . . ?
C3 C4 C5 N2 -174.7(12) . . . . ?
C3 C4 C5 C6 -1.9(18) . . . . ?
C4 C5 C6 C1 5.2(15) . . . . ?
C4 C5 C6 C7 -176.2(10) . . . . ?
C5 N2 C10 C11 -179.9(9) . . . . ?
C5 C6 C7 C8 -177.9(9) . . . . ?
C6 C1 C2 O1 -173.2(8) . . . . ?
C6 C1 C2 C3 5.4(14) . . . . ?
C6 C7 C8 C9 -0.1(15) . . . . ?
C7 C8 C9 N1 -1.8(15) . . . . ?
C9 N1 C1 C2 -176.4(8) . . . . ?
C9 N1 C1 C6 -2.2(12) . . . . ?
C10 N2 C5 C4 -22.0(18) . . . . ?
C10 N2 C5 C6 165.0(10) . . . . ?
C10 C11 C12 C13 177.1(11) . . . . ?
C11 S1 C14 C13 0.7(17) . . . . ?
C11 C12 C13 C14 5(2) . . . . ?
C12 C13 C14 S1 -3(2) . . . . ?
C14 S1 C11 C10 -179.1(11) . . . . ?
C14 S1 C11 C12 2.5(14) . . . . ?
C15 N3 C23 C22 0.2(17) . . . . ?
C15 C16 C17 C18 3.2(14) . . . . ?
C15 C20 C21 C22 -1.2(15) . . . . ?
C16 C15 C20 C19 1.8(13) . . . . ?
C16 C15 C20 C21 179.2(9) . . . . ?
C16 C17 C18 C19 -0.5(16) . . . . ?
C17 C18 C19 N4 179.0(10) . . . . ?
C17 C18 C19 C20 -1.7(15) . . . . ?
C18 C19 C20 C15 1.1(14) . . . . ?
C18 C19 C20 C21 -176.2(10) . . . . ?
C19 N4 C24 C25 156(2) . . . . ?
C19 N4 C24 C25' -172(2) . . . . ?
C19 C20 C21 C22 176.1(11) . . . . ?
C20 C15 C16 O2 176.7(8) . . . . ?
C20 C15 C16 C17 -3.8(12) . . . . ?
C20 C21 C22 C23 2.7(18) . . . . ?
C21 C22 C23 N3 -2(2) . . . . ?
C23 N3 C15 C16 -178.7(8) . . . . ?
C23 N3 C15 C20 1.5(13) . . . . ?
C24 N4 C19 C18 -13(2) . . . . ?
C24 N4 C19 C20 167.7(16) . . . . ?
C24 C25 C26 C27 -157(3) . . . . ?
C24 C25' C26' C27' -168(3) . . . . ?
S2 C25 C26 C27 -17(3) . . . . ?
C25 S2 C28 C27 -3(3) . . . . ?
C25 C26 C27 C28 16(4) . . . . ?
C26 C27 C28 S2 -6(4) . . . . ?
C28 S2 C25 C24 163(2) . . . . ?
C28 S2 C25 C26 11(3) . . . . ?
S2' C25' C26' C27' 42(4) . . . . ?
C25' S2' C28' C27' 4(4) . . . . ?
C25' C26' C27' C28' -36(5) . . . . ?
C26' C27' C28' S2' 15(5) . . . . ?
C28' S2' C25' C24 -176(3) . . . . ?
C28' S2' C25' C26' -25(3) . . . . ?
C29 N5 C37 C36 -3.4(18) . . . . ?
C29 C30 C31 C32 3.5(12) . . . . ?
C29 C34 C35 C36 -2.4(15) . . . . ?
C30 C29 C34 C33 -3.7(13) . . . . ?
C30 C29 C34 C35 177.1(9) . . . . ?
C30 C31 C32 C33 -1.5(13) . . . . ?
C31 C32 C33 N6 178.5(8) . . . . ?
C31 C32 C33 C34 -3.2(13) . . . . ?
C32 C33 C34 C29 5.7(12) . . . . ?
C32 C33 C34 C35 -175.2(9) . . . . ?
C33 N6 C38 C39 -178.6(10) . . . . ?
C33 C34 C35 C36 178.5(10) . . . . ?
C34 C29 C30 O3 -178.3(7) . . . . ?
C34 C29 C30 C31 -0.9(12) . . . . ?
C34 C35 C36 C37 4.5(18) . . . . ?
C35 C36 C37 N5 -2(2) . . . . ?
C37 N5 C29 C30 -174.2(9) . . . . ?
C37 N5 C29 C34 5.5(14) . . . . ?
C38 N6 C33 C32 -27.6(15) . . . . ?
C38 N6 C33 C34 154.1(10) . . . . ?
C38 C39 C40 C41 -178.8(14) . . . . ?
C38 C39 C40 C69' -68(11) . . . 1_455 ?
C39 S3 C42 C41 -3.2(14) . . . . ?
C39 C40 C41 C42 2(2) . . . . ?
C40 C41 C42 S3 1(2) . . . . ?
C40 C69' C68' C67' 101(2) 1_655 . . . ?
C42 S3 C39 C38 180.0(11) . . . . ?
C42 S3 C39 C40 4.5(11) . . . . ?
C43 C44 C45 C46 0.0 . . . . ?
C43 C48 C49 O4 -1.2(14) . . . . ?
C43 C48 C49 C50 166.9(11) . . . . ?
C44 C43 C48 C47 0.0 . . . . ?
C44 C43 C48 C49 170.1(14) . . . . ?
C44 C45 C46 C47 0.0 . . . . ?
C45 C46 C47 C48 0.0 . . . . ?
C46 C47 C48 C43 0.0 . . . . ?
C46 C47 C48 C49 -170.4(14) . . . . ?
C47 C48 C49 O4 169.1(10) . . . . ?
C47 C48 C49 C50 -22.8(17) . . . . ?
C48 C43 C44 C45 0.0 . . . . ?
C48 C49 C50 C51 -163.6(12) . . . . ?
C47' C46' C45' C44' 0.0 . . . . ?
C47' C48' C49 O4 145.4(13) . . . . ?
C47' C48' C49 C50 -31.8(19) . . . . ?
C46' C47' C48' C43' 0.0 . . . . ?
C46' C47' C48' C49 -176.3(18) . . . . ?
C46' C45' C44' C43' 0.0 . . . . ?
C45' C44' C43' C48' 0.0 . . . . ?
C44' C43' C48' C47' 0.0 . . . . ?
C44' C43' C48' C49 176.5(17) . . . . ?
C43' C48' C49 O4 -31.0(17) . . . . ?
C43' C48' C49 C50 151.8(11) . . . . ?
C48' C47' C46' C45' 0.0 . . . . ?
C48' C49 C50 C51 -179.9(13) . . . . ?
C49 C50 C51 O5 0.0(16) . . . . ?
C49 C50 C51 C52 173.7(9) . . . . ?
C50 C51 C52 C53 -145.3(10) . . . . ?
C50 C51 C52 C57 36.6(14) . . . . ?
C51 C52 C53 C54 -178.6(10) . . . . ?
C51 C52 C57 C56 179.6(10) . . . . ?
C52 C53 C54 C55 -0.8(18) . . . . ?
C53 C52 C57 C56 1.5(16) . . . . ?
C53 C54 C55 C56 0.9(18) . . . . ?
C54 C55 C56 C57 0.3(19) . . . . ?
C55 C56 C57 C52 -1.5(19) . . . . ?
C57 C52 C53 C54 -0.4(16) . . . . ?
C58 C59 C60 C61 -3.5(18) . . . . ?
C58 C63 C64 O6 -2.9(13) . . . . ?
C58 C63 C64 C65 177.0(11) . . . . ?
C59 C58 C63 C62 1.5(16) . . . . ?
C59 C58 C63 C64 -177.3(10) . . . . ?
C59 C60 C61 C62 3.3(18) . . . . ?
C60 C61 C62 C63 -0.9(19) . . . . ?
C61 C62 C63 C58 -1.6(17) . . . . ?
C61 C62 C63 C64 177.2(10) . . . . ?
C62 C63 C64 O6 178.3(10) . . . . ?
C62 C63 C64 C65 -1.8(16) . . . . ?
C63 C58 C59 C60 1.1(18) . . . . ?
C63 C64 C65 C66 174.8(12) . . . . ?
C64 C65 C66 O7 6(2) . . . . ?
C64 C65 C66 C67 -171.3(13) . . . . ?
C64 C65 C66 C67' 159.5(13) . . . . ?
C65 C66 C67 C68 13.6(19) . . . . ?
C65 C66 C67 C72 -166.6(12) . . . . ?
C65 C66 C67' C72' 167.6(17) . . . . ?
C65 C66 C67' C68' -12.4(17) . . . . ?
C66 C67 C68 C69 179.8(14) . . . . ?
C66 C67 C72 C71 -179.8(14) . . . . ?
C66 C67' C72' C71' -179.99(8) . . . . ?
C66 C67' C68' C69' 179.99(10) . . . . ?
C67 C68 C69 C70 0.0 . . . . ?
C68 C67 C72 C71 0.0 . . . . ?
C68 C69 C70 C71 0.0 . . . . ?
C69 C70 C71 C72 0.0 . . . . ?
C70 C71 C72 C67 0.0 . . . . ?
C72 C67 C68 C69 0.0 . . . . ?
C67' C72' C71' C70' 0.0 . . . . ?
C72' C67' C68' C69' 0.0 . . . . ?
C72' C71' C70' C69' 0.0 . . . . ?
C71' C70' C69' C40 -105.1(14) . . . 1_655 ?
C71' C70' C69' C68' 0.0 . . . . ?
C70' C69' C68' C67' 0.0 . . . . ?
C69' C40 C41 C42 -121(4) 1_455 . . . ?
C68' C67' C72' C71' 0.0 . . . . ?

loop_
_platon_squeeze_void_nr
_platon_squeeze_void_average_x
_platon_squeeze_void_average_y
_platon_squeeze_void_average_z
_platon_squeeze_void_volume
_platon_squeeze_void_count_electrons
_platon_squeeze_void_content
1 0.500 0.500 1.000 260 54 ' '
